data_1501898
loop_
_publ_author_name
'Lefranc, Julien'
'Tetlow, Daniel J.'
'Donnard, Morgan'
'Minassi, Alberto'
'G\'alvez, Erik'
'Clayden, Jonathan'

_publ_section_title
;
 Geometry-selective synthesis of E or Z N-vinyl ureas (N-carbamoyl
 enamines).
;
_journal_issue 2
_journal_name_full 'Organic letters'
_journal_page_first 296
_journal_page_last 299
_journal_paper_doi 10.1021/ol1027442
_journal_volume 13
_journal_year 2011
_chemical_formula_sum 'C18 H19 Cl N2 O'
_chemical_formula_weight 314.80
_chemical_name_systematic
; 
 ? 
;
_space_group_IT_number 14
_symmetry_cell_setting monoclinic
_symmetry_space_group_name_Hall '-P 2yn'
_symmetry_space_group_name_H-M 'P 1 21/n 1'
_atom_sites_solution_hydrogens geom
_atom_sites_solution_primary direct
_atom_sites_solution_secondary difmap
_audit_creation_method SHELXL-97
_cell_angle_alpha 90.00
_cell_angle_beta 98.137(2)
_cell_angle_gamma 90.00
_cell_formula_units_Z 4
_cell_length_a 7.9594(8)
_cell_length_b 11.7961(11)
_cell_length_c 17.4102(16)
_cell_measurement_reflns_used 2054
_cell_measurement_temperature 100(2)
_cell_measurement_theta_max 26.779
_cell_measurement_theta_min 2.686
_cell_volume 1618.2(3)
_computing_cell_refinement 'Bruker SMART'
_computing_data_collection 'Bruker SMART'
_computing_data_reduction 'Bruker SAINT'
_computing_molecular_graphics 'Bruker SHELXTL'
_computing_publication_material 'Bruker SHELXTL'
_computing_structure_refinement 'SHELXL-97 (Sheldrick, 1997)'
_computing_structure_solution 'SHELXS-97 (Sheldrick, 1990)'
_diffrn_ambient_temperature 100(2)
_diffrn_measured_fraction_theta_full 0.998
_diffrn_measured_fraction_theta_max 0.942
_diffrn_measurement_device_type 'CCD area detector'
_diffrn_measurement_method 'phi and omega scans'
_diffrn_radiation_monochromator graphite
_diffrn_radiation_source 'fine-focus sealed tube'
_diffrn_radiation_type MoK\a
_diffrn_radiation_wavelength 0.71073
_diffrn_reflns_av_R_equivalents 0.0451
_diffrn_reflns_av_sigmaI/netI 0.0693
_diffrn_reflns_limit_h_max 10
_diffrn_reflns_limit_h_min -6
_diffrn_reflns_limit_k_max 15
_diffrn_reflns_limit_k_min -15
_diffrn_reflns_limit_l_max 19
_diffrn_reflns_limit_l_min -22
_diffrn_reflns_number 9931
_diffrn_reflns_theta_full 25.00
_diffrn_reflns_theta_max 28.25
_diffrn_reflns_theta_min 2.09
_exptl_absorpt_coefficient_mu 0.239
_exptl_absorpt_correction_type none
_exptl_crystal_colour white
_exptl_crystal_density_diffrn 1.292
_exptl_crystal_density_method 'not measured'
_exptl_crystal_description block
_exptl_crystal_F_000 664
_exptl_crystal_size_max 0.35
_exptl_crystal_size_mid 0.30
_exptl_crystal_size_min 0.25
_refine_diff_density_max 0.313
_refine_diff_density_min -0.220
_refine_diff_density_rms 0.046
_refine_ls_extinction_method none
_refine_ls_goodness_of_fit_ref 0.889
_refine_ls_hydrogen_treatment constr
_refine_ls_matrix_type full
_refine_ls_number_parameters 202
_refine_ls_number_reflns 3770
_refine_ls_number_restraints 0
_refine_ls_restrained_S_all 0.889
_refine_ls_R_factor_all 0.0649
_refine_ls_R_factor_gt 0.0398
_refine_ls_shift/su_max 0.001
_refine_ls_shift/su_mean 0.000
_refine_ls_structure_factor_coef Fsqd
_refine_ls_weighting_details 'calc w=1/[\s^2^(Fo^2^)+(0.0263P)^2^+0.0000P] where P=(Fo^2^+2Fc^2^)/3'
_refine_ls_weighting_scheme calc
_refine_ls_wR_factor_gt 0.0721
_refine_ls_wR_factor_ref 0.0775
_reflns_number_gt 2587
_reflns_number_total 3770
_reflns_threshold_expression >2sigma(I)
_cod_data_source_file ol1027442_si_003.cif
_cod_data_source_block s3329n
_cod_depositor_comments
;
The following automatic conversions were performed:

'_symmetry_cell_setting' value 'Monoclinic' changed to 'monoclinic'
according to /home/saulius/struct/CIF-dictionaries/cif_core.dic
dictionary named 'cif_core.dic' version 2.4.1 from 2010-06-29.

Automatic conversion script
Id: cif_fix_values 1715 2011-07-08 13:25:40Z adriana 
;
_cod_original_sg_symbol_H-M P2(1)/n
_cod_database_code 1501898

loop_
_symmetry_equiv_pos_as_xyz
'x, y, z'
'-x+1/2, y+1/2, -z+1/2'
'-x, -y, -z'
'x-1/2, -y-1/2, z-1/2'

loop_
_atom_site_label
_atom_site_type_symbol
_atom_site_fract_x
_atom_site_fract_y
_atom_site_fract_z
_atom_site_U_iso_or_equiv
_atom_site_adp_type
_atom_site_occupancy
_atom_site_symmetry_multiplicity
_atom_site_calc_flag
_atom_site_refinement_flags
C1 C 0.9476(2) 0.41276(13) 0.12745(8) 0.0183(3) Uani 1 1 d .
C2 C 0.9223(2) 0.53494(13) 0.10911(9) 0.0183(4) Uani 1 1 d .
C3 C 0.7876(2) 0.57280(13) 0.05466(9) 0.0208(4) Uani 1 1 d .
H3 H 0.7073 0.5194 0.0308 0.025 Uiso 1 1 calc R
C4 C 0.7686(2) 0.68579(13) 0.03481(9) 0.0218(4) Uani 1 1 d .
H4 H 0.6767 0.7102 -0.0023 0.026 Uiso 1 1 calc R
C5 C 0.8859(2) 0.76284(13) 0.07002(9) 0.0210(4) Uani 1 1 d .
C6 C 1.0183(2) 0.72946(14) 0.12523(9) 0.0221(4) Uani 1 1 d .
H6 H 1.0968 0.7836 0.1496 0.027 Uiso 1 1 calc R
C7 C 1.0350(2) 0.61577(13) 0.14461(9) 0.0203(4) Uani 1 1 d .
H7 H 1.1253 0.5924 0.1830 0.024 Uiso 1 1 calc R
C8 C 0.6553(2) 0.37536(13) 0.15163(9) 0.0201(4) Uani 1 1 d .
C9 C 0.8255(2) 0.43360(13) 0.27590(9) 0.0178(4) Uani 1 1 d .
C10 C 0.8973(2) 0.53194(14) 0.30987(9) 0.0216(4) Uani 1 1 d .
H10 H 0.8534 0.6038 0.2925 0.026 Uiso 1 1 calc R
C11 C 1.0328(2) 0.52527(14) 0.36899(9) 0.0246(4) Uani 1 1 d .
H11 H 1.0806 0.5925 0.3929 0.030 Uiso 1 1 calc R
C12 C 1.0986(2) 0.42069(14) 0.39339(9) 0.0257(4) Uani 1 1 d .
H12 H 1.1931 0.4162 0.4333 0.031 Uiso 1 1 calc R
C13 C 1.0270(2) 0.32286(14) 0.35972(9) 0.0239(4) Uani 1 1 d .
H13 H 1.0728 0.2511 0.3762 0.029 Uiso 1 1 calc R
C14 C 0.8883(2) 0.32917(14) 0.30183(9) 0.0201(4) Uani 1 1 d .
H14 H 0.8366 0.2617 0.2800 0.024 Uiso 1 1 calc R
C15 C 0.7697(2) 0.26516(14) 0.05497(10) 0.0280(4) Uani 1 1 d .
H15A H 0.6955 0.2031 0.0667 0.042 Uiso 1 1 calc R
H15B H 0.8787 0.2341 0.0449 0.042 Uiso 1 1 calc R
H15C H 0.7161 0.3063 0.0091 0.042 Uiso 1 1 calc R
C16 C 0.5266(2) 0.49364(15) 0.23962(10) 0.0268(4) Uani 1 1 d .
H16A H 0.4740 0.5427 0.1975 0.040 Uiso 1 1 calc R
H16B H 0.5568 0.5388 0.2868 0.040 Uiso 1 1 calc R
H16C H 0.4464 0.4341 0.2494 0.040 Uiso 1 1 calc R
C17 C 1.1011(2) 0.36636(13) 0.14215(9) 0.0213(4) Uani 1 1 d .
H17 H 1.1954 0.4147 0.1391 0.026 Uiso 1 1 calc R
C18 C 1.1389(2) 0.24574(13) 0.16298(10) 0.0268(4) Uani 1 1 d .
H18A H 1.0415 0.2119 0.1832 0.040 Uiso 1 1 calc R
H18B H 1.2391 0.2418 0.2027 0.040 Uiso 1 1 calc R
H18C H 1.1611 0.2041 0.1168 0.040 Uiso 1 1 calc R
Cl1 Cl 0.86679(6) 0.90582(3) 0.04463(2) 0.02880(12) Uani 1 1 d .
N1 N 0.79817(17) 0.34296(11) 0.12137(7) 0.0194(3) Uani 1 1 d .
N2 N 0.67970(17) 0.44179(11) 0.21748(7) 0.0202(3) Uani 1 1 d .
O1 O 0.51200(14) 0.34870(10) 0.12111(6) 0.0280(3) Uani 1 1 d .

loop_
_atom_site_aniso_label
_atom_site_aniso_U_11
_atom_site_aniso_U_22
_atom_site_aniso_U_33
_atom_site_aniso_U_23
_atom_site_aniso_U_13
_atom_site_aniso_U_12
C1 0.0168(9) 0.0235(9) 0.0149(8) -0.0010(7) 0.0029(7) -0.0035(7)
C2 0.0146(9) 0.0236(9) 0.0174(8) 0.0002(7) 0.0049(7) -0.0002(7)
C3 0.0162(9) 0.0257(9) 0.0201(9) -0.0024(7) 0.0011(7) -0.0020(7)
C4 0.0179(9) 0.0297(10) 0.0173(9) 0.0032(7) 0.0008(7) 0.0036(8)
C5 0.0220(10) 0.0202(9) 0.0221(9) 0.0040(7) 0.0084(8) 0.0027(7)
C6 0.0185(9) 0.0246(9) 0.0231(9) -0.0011(7) 0.0028(7) -0.0039(8)
C7 0.0144(9) 0.0255(9) 0.0202(9) 0.0018(7) 0.0000(7) 0.0005(7)
C8 0.0184(10) 0.0225(9) 0.0193(9) 0.0013(7) 0.0022(7) -0.0015(7)
C9 0.0135(8) 0.0226(9) 0.0175(8) 0.0002(6) 0.0033(7) -0.0008(7)
C10 0.0218(10) 0.0199(9) 0.0233(9) 0.0009(7) 0.0038(7) 0.0007(7)
C11 0.0229(10) 0.0261(9) 0.0244(9) -0.0044(7) 0.0016(8) -0.0073(8)
C12 0.0192(9) 0.0334(10) 0.0223(9) 0.0003(8) -0.0043(7) -0.0014(8)
C13 0.0227(10) 0.0230(9) 0.0252(9) 0.0035(7) 0.0006(8) 0.0033(8)
C14 0.0194(9) 0.0207(9) 0.0208(9) -0.0024(7) 0.0043(7) -0.0031(7)
C15 0.0275(11) 0.0311(10) 0.0260(10) -0.0108(8) 0.0059(8) -0.0065(8)
C16 0.0177(10) 0.0329(10) 0.0290(10) -0.0052(8) 0.0012(8) 0.0057(8)
C17 0.0192(9) 0.0238(9) 0.0211(9) 0.0002(7) 0.0034(7) -0.0032(7)
C18 0.0238(10) 0.0268(10) 0.0300(10) 0.0009(8) 0.0048(8) 0.0027(8)
Cl1 0.0335(3) 0.0230(2) 0.0299(2) 0.00628(18) 0.00447(19) 0.0035(2)
N1 0.0160(8) 0.0235(7) 0.0189(7) -0.0052(6) 0.0036(6) -0.0032(6)
N2 0.0138(7) 0.0259(8) 0.0201(7) -0.0040(6) 0.0004(6) 0.0023(6)
O1 0.0150(7) 0.0386(8) 0.0294(7) -0.0071(6) -0.0001(5) -0.0052(6)

loop_
_atom_type_symbol
_atom_type_description
_atom_type_scat_dispersion_real
_atom_type_scat_dispersion_imag
_atom_type_scat_source
C C 0.0033 0.0016 'International Tables Vol C Tables 4.2.6.8 and 6.1.1.4'
H H 0.0000 0.0000 'International Tables Vol C Tables 4.2.6.8 and 6.1.1.4'
N N 0.0061 0.0033 'International Tables Vol C Tables 4.2.6.8 and 6.1.1.4'
O O 0.0106 0.0060 'International Tables Vol C Tables 4.2.6.8 and 6.1.1.4'
Cl Cl 0.1484 0.1585 'International Tables Vol C Tables 4.2.6.8 and 6.1.1.4'

loop_
_geom_angle_atom_site_label_1
_geom_angle_atom_site_label_2
_geom_angle_atom_site_label_3
_geom_angle
C17 C1 N1 120.41(14)
C17 C1 C2 122.26(15)
N1 C1 C2 117.06(14)
C7 C2 C3 117.75(14)
C7 C2 C1 120.70(14)
C3 C2 C1 121.54(14)
C4 C3 C2 121.60(15)
C4 C3 H3 119.2
C2 C3 H3 119.2
C3 C4 C5 118.74(15)
C3 C4 H4 120.6
C5 C4 H4 120.6
C6 C5 C4 121.51(15)
C6 C5 Cl1 118.89(13)
C4 C5 Cl1 119.59(13)
C5 C6 C7 118.92(15)
C5 C6 H6 120.5
C7 C6 H6 120.5
C6 C7 C2 121.44(15)
C6 C7 H7 119.3
C2 C7 H7 119.3
O1 C8 N1 122.07(15)
O1 C8 N2 121.19(15)
N1 C8 N2 116.72(14)
C14 C9 C10 119.87(15)
C14 C9 N2 120.74(14)
C10 C9 N2 119.28(14)
C11 C10 C9 120.00(15)
C11 C10 H10 120.0
C9 C10 H10 120.0
C10 C11 C12 120.05(15)
C10 C11 H11 120.0
C12 C11 H11 120.0
C13 C12 C11 119.95(15)
C13 C12 H12 120.0
C11 C12 H12 120.0
C12 C13 C14 120.13(15)
C12 C13 H13 119.9
C14 C13 H13 119.9
C9 C14 C13 119.95(15)
C9 C14 H14 120.0
C13 C14 H14 120.0
N1 C15 H15A 109.5
N1 C15 H15B 109.5
H15A C15 H15B 109.5
N1 C15 H15C 109.5
H15A C15 H15C 109.5
H15B C15 H15C 109.5
N2 C16 H16A 109.5
N2 C16 H16B 109.5
H16A C16 H16B 109.5
N2 C16 H16C 109.5
H16A C16 H16C 109.5
H16B C16 H16C 109.5
C1 C17 C18 126.06(16)
C1 C17 H17 117.0
C18 C17 H17 117.0
C17 C18 H18A 109.5
C17 C18 H18B 109.5
H18A C18 H18B 109.5
C17 C18 H18C 109.5
H18A C18 H18C 109.5
H18B C18 H18C 109.5
C8 N1 C1 122.25(13)
C8 N1 C15 115.60(13)
C1 N1 C15 116.71(13)
C8 N2 C9 123.78(13)
C8 N2 C16 115.57(13)
C9 N2 C16 117.50(12)

loop_
_geom_bond_atom_site_label_1
_geom_bond_atom_site_label_2
_geom_bond_distance
C1 C17 1.330(2)
C1 N1 1.4378(19)
C1 C2 1.484(2)
C2 C7 1.392(2)
C2 C3 1.400(2)
C3 C4 1.380(2)
C3 H3 0.9500
C4 C5 1.383(2)
C4 H4 0.9500
C5 C6 1.379(2)
C5 Cl1 1.7448(16)
C6 C7 1.385(2)
C6 H6 0.9500
C7 H7 0.9500
C8 O1 1.2287(18)
C8 N1 1.374(2)
C8 N2 1.3795(19)
C9 C14 1.381(2)
C9 C10 1.388(2)
C9 N2 1.4338(19)
C10 C11 1.384(2)
C10 H10 0.9500
C11 C12 1.384(2)
C11 H11 0.9500
C12 C13 1.380(2)
C12 H12 0.9500
C13 C14 1.388(2)
C13 H13 0.9500
C14 H14 0.9500
C15 N1 1.4684(19)
C15 H15A 0.9800
C15 H15B 0.9800
C15 H15C 0.9800
C16 N2 1.463(2)
C16 H16A 0.9800
C16 H16B 0.9800
C16 H16C 0.9800
C17 C18 1.489(2)
C17 H17 0.9500
C18 H18A 0.9800
C18 H18B 0.9800
C18 H18C 0.9800

loop_
_geom_torsion_atom_site_label_1
_geom_torsion_atom_site_label_2
_geom_torsion_atom_site_label_3
_geom_torsion_atom_site_label_4
_geom_torsion
C17 C1 C2 C7 -35.4(2)
N1 C1 C2 C7 150.51(14)
C17 C1 C2 C3 143.18(16)
N1 C1 C2 C3 -30.9(2)
C7 C2 C3 C4 1.8(2)
C1 C2 C3 C4 -176.84(15)
C2 C3 C4 C5 -0.2(2)
C3 C4 C5 C6 -1.3(2)
C3 C4 C5 Cl1 178.88(12)
C4 C5 C6 C7 1.1(3)
Cl1 C5 C6 C7 -179.10(12)
C5 C6 C7 C2 0.6(2)
C3 C2 C7 C6 -2.0(2)
C1 C2 C7 C6 176.62(15)
C14 C9 C10 C11 0.7(2)
N2 C9 C10 C11 176.82(15)
C9 C10 C11 C12 1.1(3)
C10 C11 C12 C13 -1.2(3)
C11 C12 C13 C14 -0.5(3)
C10 C9 C14 C13 -2.4(2)
N2 C9 C14 C13 -178.47(15)
C12 C13 C14 C9 2.3(2)
N1 C1 C17 C18 -7.8(2)
C2 C1 C17 C18 178.35(15)
O1 C8 N1 C1 147.17(15)
N2 C8 N1 C1 -31.5(2)
O1 C8 N1 C15 -5.9(2)
N2 C8 N1 C15 175.44(13)
C17 C1 N1 C8 139.97(16)
C2 C1 N1 C8 -45.8(2)
C17 C1 N1 C15 -67.23(19)
C2 C1 N1 C15 106.96(16)
O1 C8 N2 C9 149.04(16)
N1 C8 N2 C9 -32.3(2)
O1 C8 N2 C16 -10.4(2)
N1 C8 N2 C16 168.31(14)
C14 C9 N2 C8 -43.6(2)
C10 C9 N2 C8 140.33(16)
C14 C9 N2 C16 115.42(17)
C10 C9 N2 C16 -60.6(2)
